data_2021556
loop_
_publ_author_name
'Hasija, Avantika'
'Chopra, Deepak'

_publ_section_title
;
 Exploring concomitant/conformational dimorphism in a difluoro-substituted
 phosphoramidate derivative
;
_journal_coeditor_code JX3028
_journal_issue 4
_journal_name_full 'Acta Crystallographica Section C'
_journal_page_first 451
_journal_page_last 461
_journal_paper_doi 10.1107/S2053229619003589
_journal_volume 75
_journal_year 2019
_chemical_formula_iupac 'C18 H14 F2 N O3 P'
_chemical_formula_moiety 'C18 H14 F2 N O3 P'
_chemical_formula_sum 'C18 H14 F2 N O3 P'
_chemical_formula_weight 361.27
_chemical_name_systematic
;
Diphenyl (3,4-difluorophenyl)phosphoramidate
;
_space_group_crystal_system orthorhombic
_space_group_IT_number 29
_space_group_name_Hall 'P 2c -2ac'
_space_group_name_H-M_alt 'P c a 21'
_symmetry_space_group_name_Hall 'P 2c -2ac'
_symmetry_space_group_name_H-M 'P c a 21'
_atom_sites_solution_hydrogens geom
_audit_creation_method SHELXL-2018/3
_cell_angle_alpha 90
_cell_angle_beta 90
_cell_angle_gamma 90
_cell_formula_units_Z 8
_cell_length_a 35.0582(8)
_cell_length_b 7.25540(10)
_cell_length_c 13.3647(3)
_cell_measurement_reflns_used 4055
_cell_measurement_temperature 100(2)
_cell_measurement_theta_max 23.05
_cell_measurement_theta_min 2.32
_cell_volume 3399.46(12)
_computing_cell_refinement
;
SAINT (Bruker, 2012)
;
_computing_data_collection
;
APEX2 (Bruker, 2012)
;
_computing_data_reduction
;
SAINT (Bruker, 2012)
;
_computing_molecular_graphics
;
PLATON (Spek, 2009) and Mercury (Macrae <i>et al.</i>, 2008)
;
_computing_publication_material
;
WinGX (Farrugia, 2012) and PLATON (Spek, 2009)
;
_computing_structure_refinement
;
SHELXL2018 (Sheldrick, 2015b)
;
_computing_structure_solution
;
SHELXT2014 (Sheldrick, 2015a)
;
_diffrn_ambient_temperature 100(2)
_diffrn_measured_fraction_theta_full 0.998
_diffrn_measured_fraction_theta_max 0.997
_diffrn_measurement_device_type 'Bruker APEXII CCD'
_diffrn_measurement_method '\f and \w scans'
_diffrn_radiation_type MoK\a
_diffrn_radiation_wavelength 0.71073
_diffrn_reflns_av_R_equivalents 0.0637
_diffrn_reflns_av_unetI/netI 0.0678
_diffrn_reflns_limit_h_max 48
_diffrn_reflns_limit_h_min -49
_diffrn_reflns_limit_k_max 10
_diffrn_reflns_limit_k_min -9
_diffrn_reflns_limit_l_max 18
_diffrn_reflns_limit_l_min -18
_diffrn_reflns_number 38761
_diffrn_reflns_theta_full 25.242
_diffrn_reflns_theta_max 30.192
_diffrn_reflns_theta_min 1.916
_exptl_absorpt_coefficient_mu 0.199
_exptl_absorpt_correction_T_max 0.7460
_exptl_absorpt_correction_T_min 0.6771
_exptl_absorpt_correction_type multi-scan
_exptl_absorpt_process_details
;
(SADABS; Bruker, 2012)
;
_exptl_crystal_colour colorless
_exptl_crystal_density_diffrn 1.412
_exptl_crystal_description needle
_exptl_crystal_F_000 1488
_exptl_crystal_size_max 0.320
_exptl_crystal_size_mid 0.100
_exptl_crystal_size_min 0.080
_refine_diff_density_max 0.558
_refine_diff_density_min -0.387
_refine_ls_abs_structure_details
;
Refined as an inversion twin
;
_refine_ls_abs_structure_Flack 0.32(11)
_refine_ls_extinction_method none
_refine_ls_goodness_of_fit_ref 1.038
_refine_ls_hydrogen_treatment constr
_refine_ls_matrix_type full
_refine_ls_number_parameters 423
_refine_ls_number_reflns 9964
_refine_ls_number_restraints 1
_refine_ls_restrained_S_all 1.038
_refine_ls_R_factor_all 0.0696
_refine_ls_R_factor_gt 0.0516
_refine_ls_shift/su_max 0.001
_refine_ls_shift/su_mean 0.000
_refine_ls_structure_factor_coef Fsqd
_refine_ls_weighting_details 'w=1/[\s^2^(Fo^2^)+(0.0526P)^2^] where P=(Fo^2^+2Fc^2^)/3'
_refine_ls_weighting_scheme calc
_refine_ls_wR_factor_gt 0.1078
_refine_ls_wR_factor_ref 0.1151
_reflns_number_gt 7943
_reflns_number_total 9964
_reflns_threshold_expression 'I > 2\s(I)'
_cod_data_source_file jx3028sup1.cif
_cod_data_source_block formII
_cod_depositor_comments 'Adding full bibliography for 2021555--2021556.cif.'
_cod_database_code 2021556
_cod_database_fobs_code 2021556
_shelx_space_group_comment
;
The symmetry employed for this shelxl refinement is uniquely defined
by the following loop, which should always be used as a source of
symmetry information in preference to the above space-group names.
They are only intended as comments.
;
_shelx_estimated_absorpt_t_min 0.939
_shelx_estimated_absorpt_t_max 0.984

loop_
_space_group_symop_operation_xyz
'x, y, z'
'-x, -y, z+1/2'
'x+1/2, -y, z'
'-x+1/2, y, z+1/2'

loop_
_atom_site_type_symbol
_atom_site_label
_atom_site_fract_x
_atom_site_fract_y
_atom_site_fract_z
_atom_site_U_iso_or_equiv
_atom_site_adp_type
_atom_site_calc_flag
_atom_site_occupancy
_atom_site_disorder_assembly
_atom_site_disorder_group
P P1 0.36203(2) 0.48593(10) 0.40749(6) 0.01605(17) Uani d 1 . .
P P2 0.38317(2) -0.00834(10) 0.60365(7) 0.01560(17) Uani d 1 . .
F F1 0.36208(7) 1.1959(3) 0.13530(18) 0.0411(6) Uani d 1 . .
F F2 0.34765(7) 0.9715(3) -0.01831(16) 0.0326(5) Uani d 1 . .
O O1 0.39551(6) 0.3860(3) 0.35036(18) 0.0193(5) Uani d 1 . .
O O2 0.32947(6) 0.3618(3) 0.36171(18) 0.0187(5) Uani d 1 . .
O O3 0.36452(7) 0.4889(3) 0.51713(18) 0.0199(5) Uani d 1 . .
O O4 0.42351(6) -0.0976(3) 0.62402(18) 0.0194(5) Uani d 1 . .
O O5 0.36088(6) -0.1387(3) 0.67819(17) 0.0170(5) Uani d 1 . .
O O6 0.36990(7) -0.0087(3) 0.49995(18) 0.0210(5) Uani d 1 . .
N N1 0.35828(8) 0.6955(3) 0.3665(2) 0.0180(6) Uani d 1 . .
H H1A 0.356604 0.781176 0.412964 0.022 Uiso calc 1 . .
N N2 0.38293(8) 0.2007(3) 0.6476(2) 0.0168(6) Uani d 1 . .
H H2A 0.375197 0.286157 0.605547 0.020 Uiso calc 1 A 1
C C1 0.43126(10) 0.4686(4) 0.3354(3) 0.0197(7) Uani d 1 . .
C C2 0.44869(10) 0.5765(4) 0.4080(3) 0.0242(7) Uani d 1 . .
H H2 0.436504 0.598886 0.470343 0.029 Uiso calc 1 . .
C C3 0.48398(11) 0.6503(5) 0.3877(3) 0.0294(8) Uani d 1 . .
H H3 0.496173 0.725736 0.436186 0.035 Uiso calc 1 . .
C C4 0.50202(11) 0.6159(5) 0.2970(3) 0.0302(9) Uani d 1 . .
H H4 0.526406 0.667418 0.283644 0.036 Uiso calc 1 . .
C C5 0.48419(12) 0.5055(5) 0.2260(3) 0.0315(9) Uani d 1 . .
H H5 0.496518 0.480949 0.164086 0.038 Uiso calc 1 . .
C C6 0.44842(10) 0.4310(5) 0.2452(3) 0.0245(7) Uani d 1 . .
H H6 0.436070 0.355596 0.196906 0.029 Uiso calc 1 . .
C C7 0.35731(9) 0.7602(4) 0.2666(2) 0.0165(6) Uani d 1 . .
C C8 0.36145(9) 0.9497(4) 0.2502(2) 0.0182(6) Uani d 1 . .
H H8 0.366179 1.031378 0.304399 0.022 Uiso calc 1 . .
C C9 0.35851(10) 1.0148(4) 0.1542(3) 0.0226(7) Uani d 1 . .
C C10 0.35152(10) 0.8991(5) 0.0744(3) 0.0230(7) Uani d 1 . .
C C11 0.34843(10) 0.7138(5) 0.0890(3) 0.0230(7) Uani d 1 . .
H H11 0.344450 0.633649 0.033796 0.028 Uiso calc 1 . .
C C12 0.35116(9) 0.6421(4) 0.1865(2) 0.0200(7) Uani d 1 . .
H H12 0.348810 0.513235 0.197536 0.024 Uiso calc 1 . .
C C13 0.29148(10) 0.3682(4) 0.3976(3) 0.0200(7) Uani d 1 . .
C C14 0.26516(11) 0.4717(5) 0.3454(3) 0.0304(9) Uani d 1 . .
H H14 0.272923 0.546577 0.290749 0.036 Uiso calc 1 . .
C C15 0.22760(13) 0.4646(5) 0.3736(4) 0.0418(11) Uani d 1 . .
H H15 0.209100 0.532953 0.337294 0.050 Uiso calc 1 . .
C C16 0.21639(11) 0.3588(5) 0.4545(3) 0.0353(10) Uani d 1 . .
H H16 0.190365 0.355026 0.474179 0.042 Uiso calc 1 . .
C C17 0.24353(12) 0.2584(5) 0.5064(3) 0.0360(9) Uani d 1 . .
H H17 0.236009 0.185533 0.562064 0.043 Uiso calc 1 . .
C C18 0.28130(11) 0.2630(5) 0.4783(3) 0.0292(8) Uani d 1 . .
H H18 0.299912 0.194546 0.514149 0.035 Uiso calc 1 . .
C C19 0.45822(9) -0.0143(4) 0.5973(3) 0.0220(7) Uani d 1 . .
C C20 0.48839(11) -0.0476(5) 0.6600(3) 0.0294(9) Uani d 1 . .
H H20 0.485254 -0.120532 0.718484 0.035 Uiso calc 1 . .
C C21 0.52378(11) 0.0280(5) 0.6359(4) 0.0385(11) Uani d 1 . .
H H21 0.545011 0.006380 0.678530 0.046 Uiso calc 1 . .
C C22 0.52831(12) 0.1330(5) 0.5516(4) 0.0408(11) Uani d 1 . .
H H22 0.552574 0.183945 0.536193 0.049 Uiso calc 1 . .
C C23 0.49802(12) 0.1648(5) 0.4897(4) 0.0391(11) Uani d 1 . .
H H23 0.501267 0.238689 0.431631 0.047 Uiso calc 1 . .
C C24 0.46225(11) 0.0892(5) 0.5113(3) 0.0294(8) Uani d 1 . .
H H24 0.441212 0.108725 0.467731 0.035 Uiso calc 1 . .
C C25A 0.39326(14) 0.2646(5) 0.7430(2) 0.0185(3) Uani d 0.892(4) B 1
C C26A 0.39294(10) 0.4534(4) 0.76047(19) 0.0185(3) Uani d 0.892(4) B 1
H H26A 0.385702 0.535850 0.708602 0.022 Uiso calc 0.892(4) B 1
C C27A 0.40323(9) 0.5217(3) 0.8538(2) 0.0185(3) Uani d 0.892(4) B 1
C C28A 0.41382(9) 0.4011(3) 0.92971(17) 0.0185(3) Uani d 0.892(4) B 1
C C29A 0.41414(11) 0.2123(3) 0.9122(2) 0.0185(3) Uani d 0.892(4) B 1
H H29A 0.421381 0.129843 0.964106 0.022 Uiso calc 0.892(4) B 1
C C30A 0.40386(14) 0.1440(3) 0.8189(3) 0.0185(3) Uani d 0.892(4) B 1
H H30A 0.404072 0.014921 0.806938 0.022 Uiso calc 0.892(4) B 1
F F3A 0.40330(9) 0.7010(3) 0.87205(19) 0.0417(8) Uani d 0.892(4) B 1
F F4A 0.42420(13) 0.4698(5) 1.0186(3) 0.0330(8) Uani d 0.892(4) B 1
C C25B 0.3925(12) 0.263(4) 0.7445(19) 0.0185(3) Uani d 0.108(4) B 2
C C26B 0.4056(12) 0.164(3) 0.827(2) 0.0185(3) Uani d 0.108(4) B 2
H H26B 0.411339 0.036498 0.820275 0.022 Uiso calc 0.108(4) B 2
C C27B 0.4103(9) 0.252(3) 0.9184(19) 0.0185(3) Uani d 0.108(4) B 2
C C28B 0.4019(8) 0.438(3) 0.9278(15) 0.0185(3) Uani d 0.108(4) B 2
C C29B 0.3888(8) 0.537(3) 0.8456(19) 0.0185(3) Uani d 0.108(4) B 2
H H29B 0.383045 0.664159 0.852041 0.022 Uiso calc 0.108(4) B 2
C C30B 0.3841(8) 0.449(4) 0.7539(17) 0.0185(3) Uani d 0.108(4) B 2
H H30B 0.375173 0.516654 0.697713 0.022 Uiso calc 0.108(4) B 2
F F3B 0.4194(7) 0.139(2) 0.9938(15) 0.0417(8) Uani d 0.108(4) B 2
F F4B 0.4155(14) 0.510(5) 1.018(3) 0.0330(8) Uani d 0.108(4) B 2
C C31 0.32072(9) -0.1272(4) 0.6836(2) 0.0168(6) Uani d 1 . .
C C32 0.29908(10) -0.2353(4) 0.6208(3) 0.0242(7) Uani d 1 . .
H H32 0.310891 -0.314146 0.573196 0.029 Uiso calc 1 . .
C C33 0.25994(11) -0.2266(5) 0.6284(3) 0.0296(8) Uani d 1 . .
H H33 0.244534 -0.297924 0.584574 0.035 Uiso calc 1 . .
C C34 0.24292(10) -0.1155(5) 0.6991(3) 0.0259(8) Uani d 1 . .
H H34 0.215903 -0.110939 0.704092 0.031 Uiso calc 1 . .
C C35 0.26519(11) -0.0105(5) 0.7628(3) 0.0299(9) Uani d 1 . .
H H35 0.253467 0.064689 0.812260 0.036 Uiso calc 1 . .
C C36 0.30457(11) -0.0150(4) 0.7546(3) 0.0248(8) Uani d 1 . .
H H36 0.320085 0.058106 0.797266 0.030 Uiso calc 1 . .

loop_
_atom_site_aniso_label
_atom_site_aniso_U_11
_atom_site_aniso_U_22
_atom_site_aniso_U_33
_atom_site_aniso_U_12
_atom_site_aniso_U_13
_atom_site_aniso_U_23
P1 0.0212(4) 0.0117(4) 0.0152(4) 0.0010(3) -0.0019(4) -0.0001(3)
P2 0.0193(4) 0.0115(4) 0.0160(4) 0.0000(3) -0.0012(3) -0.0003(3)
F1 0.0705(18) 0.0200(11) 0.0328(13) -0.0057(10) -0.0021(12) 0.0057(9)
F2 0.0491(15) 0.0329(12) 0.0160(11) -0.0052(10) -0.0022(10) 0.0081(8)
O1 0.0199(12) 0.0162(11) 0.0220(12) 0.0006(8) 0.0006(10) -0.0014(9)
O2 0.0213(12) 0.0153(11) 0.0194(12) -0.0017(8) 0.0003(10) -0.0022(9)
O3 0.0278(14) 0.0156(11) 0.0164(12) 0.0019(9) -0.0026(10) 0.0000(8)
O4 0.0187(12) 0.0162(11) 0.0233(13) 0.0006(8) 0.0021(10) 0.0028(9)
O5 0.0172(11) 0.0142(11) 0.0196(12) -0.0005(8) 0.0000(9) 0.0019(9)
O6 0.0299(14) 0.0153(12) 0.0179(13) -0.0033(9) -0.0020(10) -0.0024(8)
N1 0.0275(16) 0.0121(13) 0.0143(13) 0.0023(10) -0.0017(12) -0.0019(10)
N2 0.0248(15) 0.0123(13) 0.0133(13) 0.0018(10) -0.0034(11) 0.0006(9)
C1 0.0217(18) 0.0150(15) 0.0224(18) 0.0011(12) -0.0013(14) 0.0014(12)
C2 0.0252(18) 0.0215(16) 0.0258(18) 0.0033(13) -0.0027(16) -0.0060(14)
C3 0.028(2) 0.0230(18) 0.037(2) -0.0016(14) -0.0046(17) -0.0049(15)
C4 0.023(2) 0.0261(19) 0.042(2) -0.0012(14) 0.0036(17) 0.0058(16)
C5 0.032(2) 0.038(2) 0.025(2) -0.0015(16) 0.0064(17) 0.0035(15)
C6 0.030(2) 0.0221(17) 0.0209(18) -0.0021(13) -0.0006(15) -0.0002(13)
C7 0.0143(15) 0.0171(15) 0.0181(17) 0.0020(11) 0.0005(13) 0.0014(11)
C8 0.0220(17) 0.0168(15) 0.0158(16) -0.0029(11) 0.0005(13) -0.0011(12)
C9 0.0278(19) 0.0129(16) 0.027(2) -0.0026(12) -0.0002(15) 0.0050(12)
C10 0.0256(19) 0.0282(19) 0.0151(17) -0.0008(13) 0.0008(14) 0.0035(13)
C11 0.0278(19) 0.0221(16) 0.0193(18) -0.0006(13) -0.0006(14) -0.0026(13)
C12 0.0275(18) 0.0155(15) 0.0170(16) 0.0008(12) -0.0013(14) -0.0019(12)
C13 0.0231(17) 0.0135(14) 0.0233(17) -0.0020(11) 0.0026(14) -0.0022(12)
C14 0.029(2) 0.0231(18) 0.039(2) 0.0035(14) 0.0020(18) 0.0122(16)
C15 0.030(2) 0.028(2) 0.068(3) 0.0079(16) -0.002(2) 0.010(2)
C16 0.024(2) 0.027(2) 0.055(3) -0.0033(15) 0.0102(19) -0.0083(17)
C17 0.035(2) 0.039(2) 0.034(2) -0.0067(17) 0.0082(18) 0.0030(18)
C18 0.031(2) 0.031(2) 0.026(2) -0.0031(15) -0.0027(16) 0.0065(15)
C19 0.0211(16) 0.0141(15) 0.031(2) -0.0009(11) 0.0090(15) -0.0025(13)
C20 0.027(2) 0.0244(19) 0.037(2) 0.0031(14) 0.0006(17) -0.0013(15)
C21 0.021(2) 0.037(2) 0.058(3) -0.0001(16) 0.0020(19) -0.005(2)
C22 0.026(2) 0.021(2) 0.076(3) -0.0002(15) 0.019(2) -0.0032(19)
C23 0.038(2) 0.0187(19) 0.061(3) 0.0042(15) 0.021(2) 0.0072(18)
C24 0.031(2) 0.0203(17) 0.037(2) 0.0040(14) 0.0096(17) 0.0067(15)
C25A 0.0253(8) 0.0156(7) 0.0147(7) -0.0010(6) -0.0042(7) -0.0008(5)
C26A 0.0253(8) 0.0156(7) 0.0147(7) -0.0010(6) -0.0042(7) -0.0008(5)
C27A 0.0253(8) 0.0156(7) 0.0147(7) -0.0010(6) -0.0042(7) -0.0008(5)
C28A 0.0253(8) 0.0156(7) 0.0147(7) -0.0010(6) -0.0042(7) -0.0008(5)
C29A 0.0253(8) 0.0156(7) 0.0147(7) -0.0010(6) -0.0042(7) -0.0008(5)
C30A 0.0253(8) 0.0156(7) 0.0147(7) -0.0010(6) -0.0042(7) -0.0008(5)
F3A 0.090(2) 0.0108(11) 0.0241(13) 0.0081(11) -0.0180(14) -0.0055(9)
F4A 0.059(3) 0.023(2) 0.0175(12) 0.0010(13) -0.0115(15) -0.0049(14)
C25B 0.0253(8) 0.0156(7) 0.0147(7) -0.0010(6) -0.0042(7) -0.0008(5)
C26B 0.0253(8) 0.0156(7) 0.0147(7) -0.0010(6) -0.0042(7) -0.0008(5)
C27B 0.0253(8) 0.0156(7) 0.0147(7) -0.0010(6) -0.0042(7) -0.0008(5)
C28B 0.0253(8) 0.0156(7) 0.0147(7) -0.0010(6) -0.0042(7) -0.0008(5)
C29B 0.0253(8) 0.0156(7) 0.0147(7) -0.0010(6) -0.0042(7) -0.0008(5)
C30B 0.0253(8) 0.0156(7) 0.0147(7) -0.0010(6) -0.0042(7) -0.0008(5)
F3B 0.090(2) 0.0108(11) 0.0241(13) 0.0081(11) -0.0180(14) -0.0055(9)
F4B 0.059(3) 0.023(2) 0.0175(12) 0.0010(13) -0.0115(15) -0.0049(14)
C31 0.0160(15) 0.0142(14) 0.0202(16) -0.0020(11) -0.0005(13) 0.0022(12)
C32 0.0232(18) 0.0235(17) 0.0260(19) -0.0019(13) 0.0036(15) -0.0098(14)
C33 0.026(2) 0.033(2) 0.030(2) -0.0067(14) 0.0003(16) -0.0059(15)
C34 0.0205(18) 0.0255(19) 0.032(2) -0.0007(13) 0.0020(15) 0.0050(15)
C35 0.028(2) 0.028(2) 0.033(2) 0.0018(14) 0.0064(17) -0.0073(16)
C36 0.0263(19) 0.0233(18) 0.0249(19) -0.0007(13) -0.0017(15) -0.0057(14)

loop_
_atom_type_symbol
_atom_type_description
_atom_type_scat_dispersion_real
_atom_type_scat_dispersion_imag
_atom_type_scat_source
C C 0.0033 0.0016 'International Tables Vol C Tables 4.2.6.8 and 6.1.1.4'
N N 0.0061 0.0033 'International Tables Vol C Tables 4.2.6.8 and 6.1.1.4'
O O 0.0106 0.0060 'International Tables Vol C Tables 4.2.6.8 and 6.1.1.4'
F F 0.0171 0.0103 'International Tables Vol C Tables 4.2.6.8 and 6.1.1.4'
P P 0.1023 0.0942 'International Tables Vol C Tables 4.2.6.8 and 6.1.1.4'
H H 0.0000 0.0000 'International Tables Vol C Tables 4.2.6.8 and 6.1.1.4'

loop_
_geom_angle_atom_site_label_1
_geom_angle_atom_site_label_2
_geom_angle_atom_site_label_3
_geom_angle
O3 P1 O1 116.48(13)
O3 P1 O2 116.01(14)
O1 P1 O2 95.07(13)
O3 P1 N1 109.13(14)
O1 P1 N1 109.15(14)
O2 P1 N1 110.23(13)
O6 P2 O4 116.59(14)
O6 P2 O5 116.04(13)
O4 P2 O5 95.09(12)
O6 P2 N2 110.05(14)
O4 P2 N2 108.94(13)
O5 P2 N2 109.13(13)
C1 O1 P1 122.53(19)
C13 O2 P1 122.0(2)
C19 O4 P2 123.8(2)
C31 O5 P2 119.34(19)
C7 N1 P1 129.1(2)
C25A N2 P2 129.4(2)
C25B N2 P2 128.9(13)
C6 C1 C2 122.2(3)
C6 C1 O1 115.6(3)
C2 C1 O1 122.2(3)
C3 C2 C1 118.5(3)
C2 C3 C4 120.8(4)
C3 C4 C5 119.6(4)
C6 C5 C4 120.3(4)
C1 C6 C5 118.7(3)
C12 C7 C8 120.1(3)
C12 C7 N1 121.8(3)
C8 C7 N1 118.0(3)
C9 C8 C7 118.5(3)
F1 C9 C8 120.4(3)
F1 C9 C10 117.8(3)
C8 C9 C10 121.8(3)
F2 C10 C11 120.4(3)
F2 C10 C9 119.3(3)
C11 C10 C9 120.2(3)
C10 C11 C12 119.5(3)
C7 C12 C11 119.8(3)
C18 C13 C14 121.9(3)
C18 C13 O2 119.6(3)
C14 C13 O2 118.4(3)
C15 C14 C13 118.9(4)
C14 C15 C16 120.6(4)
C15 C16 C17 119.2(4)
C18 C17 C16 120.7(4)
C13 C18 C17 118.7(4)
C20 C19 C24 121.7(3)
C20 C19 O4 115.9(3)
C24 C19 O4 122.3(3)
C19 C20 C21 118.4(4)
C22 C21 C20 120.8(4)
C23 C22 C21 120.2(4)
C22 C23 C24 120.4(4)
C19 C24 C23 118.5(4)
C26A C25A C30A 120.0
C26A C25A N2 118.4(3)
C30A C25A N2 121.6(3)
C25A C26A C27A 120.0
F3A C27A C28A 118.9(2)
F3A C27A C26A 121.1(2)
C28A C27A C26A 120.0
F4A C28A C27A 119.1(2)
F4A C28A C29A 120.9(2)
C27A C28A C29A 120.0
C30A C29A C28A 120.0
C29A C30A C25A 120.0
C26B C25B C30B 120.0
C26B C25B N2 130(2)
C30B C25B N2 110(2)
C27B C26B C25B 120.0
F3B C27B C26B 114.5(19)
F3B C27B C28B 125.2(19)
C26B C27B C28B 120.0
C27B C28B C29B 120.0
C27B C28B F4B 112(2)
C29B C28B F4B 127(2)
C30B C29B C28B 120.0
C29B C30B C25B 120.0
C36 C31 C32 122.2(3)
C36 C31 O5 118.8(3)
C32 C31 O5 118.9(3)
C31 C32 C33 118.5(3)
C32 C33 C34 120.6(3)
C33 C34 C35 120.0(3)
C34 C35 C36 120.0(3)
C31 C36 C35 118.7(3)

loop_
_geom_bond_atom_site_label_1
_geom_bond_atom_site_label_2
_geom_bond_distance
P1 O3 1.468(2)
P1 O1 1.577(2)
P1 O2 1.578(2)
P1 N1 1.622(3)
P2 O6 1.462(2)
P2 O4 1.579(2)
P2 O5 1.581(2)
P2 N2 1.627(3)
F1 C9 1.344(4)
F2 C10 1.353(4)
O1 C1 1.403(4)
O2 C13 1.417(4)
O4 C19 1.405(4)
O5 C31 1.412(4)
N1 C7 1.416(4)
N2 C25A 1.403(3)
N2 C25B 1.411(19)
C1 C6 1.375(5)
C1 C2 1.389(5)
C2 C3 1.375(5)
C3 C4 1.389(6)
C4 C5 1.390(6)
C5 C6 1.390(5)
C7 C12 1.388(4)
C7 C8 1.400(4)
C8 C9 1.372(5)
C9 C10 1.379(5)
C10 C11 1.363(5)
C11 C12 1.406(5)
C13 C18 1.368(5)
C13 C14 1.379(5)
C14 C15 1.371(6)
C15 C16 1.382(6)
C16 C17 1.385(6)
C17 C18 1.377(5)
C19 C20 1.371(5)
C19 C24 1.380(5)
C20 C21 1.394(5)
C21 C22 1.370(6)
C22 C23 1.366(6)
C23 C24 1.399(5)
C25A C26A 1.3900
C25A C30A 1.3900
C26A C27A 1.3900
C27A F3A 1.324(3)
C27A C28A 1.3900
C28A F4A 1.339(5)
C28A C29A 1.3900
C29A C30A 1.3900
C25B C26B 1.3900
C25B C30B 1.3900
C26B C27B 1.3900
C27B F3B 1.34(3)
C27B C28B 1.3900
C28B C29B 1.3900
C28B F4B 1.40(5)
C29B C30B 1.3900
C31 C36 1.372(5)
C31 C32 1.377(4)
C32 C33 1.378(5)
C33 C34 1.378(5)
C34 C35 1.384(5)
C35 C36 1.385(5)

loop_
_geom_torsion_atom_site_label_1
_geom_torsion_atom_site_label_2
_geom_torsion_atom_site_label_3
_geom_torsion_atom_site_label_4
_geom_torsion
O3 P1 O1 C1 -78.0(3)
O2 P1 O1 C1 159.5(2)
N1 P1 O1 C1 46.1(3)
O3 P1 O2 C13 47.5(3)
O1 P1 O2 C13 170.2(2)
N1 P1 O2 C13 -77.2(3)
O6 P2 O4 C19 73.3(3)
O5 P2 O4 C19 -164.2(2)
N2 P2 O4 C19 -51.9(3)
O6 P2 O5 C31 -51.9(3)
O4 P2 O5 C31 -174.8(2)
N2 P2 O5 C31 73.1(2)
O3 P1 N1 C7 176.0(3)
O1 P1 N1 C7 47.7(3)
O2 P1 N1 C7 -55.5(3)
O6 P2 N2 C25A 179.9(3)
O4 P2 N2 C25A -51.2(4)
O5 P2 N2 C25A 51.4(4)
O6 P2 N2 C25B 178(2)
O4 P2 N2 C25B -53(2)
O5 P2 N2 C25B 50(2)
P1 O1 C1 C6 -143.3(3)
P1 O1 C1 C2 38.6(4)
C6 C1 C2 C3 1.2(5)
O1 C1 C2 C3 179.1(3)
C1 C2 C3 C4 -0.8(5)
C2 C3 C4 C5 0.0(5)
C3 C4 C5 C6 0.4(6)
C2 C1 C6 C5 -0.8(5)
O1 C1 C6 C5 -178.8(3)
C4 C5 C6 C1 -0.1(5)
P1 N1 C7 C12 14.5(5)
P1 N1 C7 C8 -167.6(2)
C12 C7 C8 C9 1.3(5)
N1 C7 C8 C9 -176.6(3)
C7 C8 C9 F1 179.6(3)
C7 C8 C9 C10 0.2(5)
F1 C9 C10 F2 -1.6(5)
C8 C9 C10 F2 177.8(3)
F1 C9 C10 C11 178.7(3)
C8 C9 C10 C11 -1.9(5)
F2 C10 C11 C12 -177.7(3)
C9 C10 C11 C12 2.1(5)
C8 C7 C12 C11 -1.1(5)
N1 C7 C12 C11 176.7(3)
C10 C11 C12 C7 -0.6(5)
P1 O2 C13 C18 -85.3(3)
P1 O2 C13 C14 99.0(3)
C18 C13 C14 C15 -1.8(6)
O2 C13 C14 C15 173.7(3)
C13 C14 C15 C16 1.4(6)
C14 C15 C16 C17 -0.5(6)
C15 C16 C17 C18 -0.1(6)
C14 C13 C18 C17 1.3(5)
O2 C13 C18 C17 -174.2(3)
C16 C17 C18 C13 -0.3(6)
P2 O4 C19 C20 146.8(3)
P2 O4 C19 C24 -35.5(4)
C24 C19 C20 C21 0.8(5)
O4 C19 C20 C21 178.5(3)
C19 C20 C21 C22 0.0(6)
C20 C21 C22 C23 -0.1(6)
C21 C22 C23 C24 -0.5(6)
C20 C19 C24 C23 -1.5(5)
O4 C19 C24 C23 -179.0(3)
C22 C23 C24 C19 1.3(6)
P2 N2 C25A C26A 175.8(2)
P2 N2 C25A C30A -3.8(5)
C30A C25A C26A C27A 0.0
N2 C25A C26A C27A -179.6(4)
C25A C26A C27A F3A 179.7(3)
C25A C26A C27A C28A 0.0
F3A C27A C28A F4A -0.7(4)
C26A C27A C28A F4A 179.0(4)
F3A C27A C28A C29A -179.7(3)
C26A C27A C28A C29A 0.0
F4A C28A C29A C30A -178.9(4)
C27A C28A C29A C30A 0.0
C28A C29A C30A C25A 0.0
C26A C25A C30A C29A 0.0
N2 C25A C30A C29A 179.6(4)
P2 N2 C25B C26B 2(3)
P2 N2 C25B C30B -173.0(9)
C30B C25B C26B C27B 0.0
N2 C25B C26B C27B -175(3)
C25B C26B C27B F3B 174(3)
C25B C26B C27B C28B 0.0
F3B C27B C28B C29B -173(3)
C26B C27B C28B C29B 0.0
F3B C27B C28B F4B 19(4)
C26B C27B C28B F4B -168(3)
C27B C28B C29B C30B 0.0
F4B C28B C29B C30B 166(3)
C28B C29B C30B C25B 0.0
C26B C25B C30B C29B 0.0
N2 C25B C30B C29B 176(3)
P2 O5 C31 C36 -93.6(3)
P2 O5 C31 C32 89.4(3)
C36 C31 C32 C33 1.5(5)
O5 C31 C32 C33 178.3(3)
C31 C32 C33 C34 -1.6(5)
C32 C33 C34 C35 0.4(5)
C33 C34 C35 C36 1.0(5)
C32 C31 C36 C35 -0.2(5)
O5 C31 C36 C35 -177.0(3)
C34 C35 C36 C31 -1.1(5)
